data_7028753
loop_
_publ_author_name
'Zarrabi, Niloofar'
'Hayward, John J.'
'Clegg, William'
'Pilkington, Melanie'

_publ_section_title
;
 Saddling up copper - new twists on a metallo-wheel.
;
_journal_issue 6
_journal_name_full 'Dalton transactions (Cambridge, England : 2003)'
_journal_page_first 2352
_journal_page_last 2355
_journal_paper_doi 10.1039/c3dt53267d
_journal_volume 43
_journal_year 2014
_chemical_formula_moiety
;    
C42 H52 N14 O4, 3(C3 H7 NO), 3(H2 O)
;
_chemical_formula_sum 'C51 H79 N17 O10'
_chemical_formula_weight 1090.31
_chemical_name_common
;
N2,N2',N6,N6'-tetrakis(5-tert-butyl-1H pyrazol-3-yl)-
4,4'-bipyridine-2,2',6,6'-tetracarboxamide
;
_chemical_name_systematic
;
 ?
;
_space_group_crystal_system orthorhombic
_space_group_IT_number 33
_space_group_name_Hall 'P 2c -2n'
_space_group_name_H-M_alt 'P n a 21'
_symmetry_space_group_name_Hall 'P 2c -2n'
_symmetry_space_group_name_H-M 'P n a 21'
_atom_sites_solution_hydrogens mixed
_audit_creation_method SHELXL-2013
_cell_angle_alpha 90
_cell_angle_beta 90
_cell_angle_gamma 90
_cell_formula_units_Z 4
_cell_length_a 17.4186(11)
_cell_length_b 32.397(2)
_cell_length_c 10.5410(7)
_cell_measurement_reflns_used 9123
_cell_measurement_temperature 150(2)
_cell_measurement_theta_max 23.53
_cell_measurement_theta_min 2.34
_cell_volume 5948.4(7)
_computing_cell_refinement 'Bruker SAINT'
_computing_data_collection 'Bruker APEX2'
_computing_data_reduction 'Bruker SAINT'
_computing_molecular_graphics 'Bruker SHELXTL'
_computing_publication_material 'Bruker SHELXTL'
_computing_structure_refinement 'SHELXL-97 (Sheldrick, 2008)'
_computing_structure_solution 'SHELXS-97 (Sheldrick, 2008)'
_diffrn_ambient_temperature 150(2)
_diffrn_measured_fraction_theta_full 0.848
_diffrn_measured_fraction_theta_max 0.997
_diffrn_measurement_device_type 'Bruker APEX-II CCD'
_diffrn_measurement_method '\f and \w scans'
_diffrn_radiation_type MoK\a
_diffrn_radiation_wavelength 0.71073
_diffrn_reflns_av_R_equivalents 0.0499
_diffrn_reflns_av_unetI/netI 0.0194
_diffrn_reflns_Laue_measured_fraction_full 0.848
_diffrn_reflns_Laue_measured_fraction_max 0.997
_diffrn_reflns_limit_h_max 19
_diffrn_reflns_limit_h_min -19
_diffrn_reflns_limit_k_max 34
_diffrn_reflns_limit_k_min -36
_diffrn_reflns_limit_l_max 11
_diffrn_reflns_limit_l_min -11
_diffrn_reflns_number 122649
_diffrn_reflns_point_group_measured_fraction_full 0.844
_diffrn_reflns_point_group_measured_fraction_max 0.995
_diffrn_reflns_theta_full 25.242
_diffrn_reflns_theta_max 23.846
_diffrn_reflns_theta_min 1.717
_diffrn_source 'sealed tube'
_exptl_absorpt_coefficient_mu 0.087
_exptl_absorpt_correction_T_max 0.7450
_exptl_absorpt_correction_T_min 0.6778
_exptl_absorpt_correction_type multi-scan
_exptl_absorpt_process_details Bruker-SADABS
_exptl_crystal_colour yellow
_exptl_crystal_density_diffrn 1.217
_exptl_crystal_description block
_exptl_crystal_F_000 2336
_exptl_crystal_size_max 0.5
_exptl_crystal_size_mid 0.5
_exptl_crystal_size_min 0.45
_refine_diff_density_max 0.556
_refine_diff_density_min -0.398
_refine_diff_density_rms 0.090
_refine_ls_abs_structure_details
;
 Flack x determined using 3955 quotients [(I+)-(I-)]/[(I+)+(I-)]
 (Parsons and Flack (2004), Acta Cryst. A60, s61).
;
_refine_ls_abs_structure_Flack 0.4(2)
_refine_ls_extinction_coef 0.0029(10)
_refine_ls_extinction_expression Fc^*^=kFc[1+0.001xFc^2^\l^3^/sin(2\q)]^-1/4^
_refine_ls_extinction_method SHELXL
_refine_ls_goodness_of_fit_ref 1.120
_refine_ls_hydrogen_treatment mixed
_refine_ls_matrix_type full
_refine_ls_number_parameters 720
_refine_ls_number_reflns 9101
_refine_ls_number_restraints 10
_refine_ls_restrained_S_all 1.119
_refine_ls_R_factor_all 0.0848
_refine_ls_R_factor_gt 0.0818
_refine_ls_shift/su_max 0.097
_refine_ls_shift/su_mean 0.002
_refine_ls_structure_factor_coef Fsqd
_refine_ls_weighting_details 'w=1/[\s^2^(Fo^2^)+(0.1472P)^2^+9.9438P] where P=(Fo^2^+2Fc^2^)/3'
_refine_ls_weighting_scheme calc
_refine_ls_wR_factor_gt 0.2401
_refine_ls_wR_factor_ref 0.2439
_reflns_Friedel_coverage 0.880
_reflns_Friedel_fraction_full 0.840
_reflns_Friedel_fraction_max 0.993
_reflns_number_gt 8716
_reflns_number_total 9101
_reflns_threshold_expression 'I > 2\s(I)'
_cod_data_source_file c3dt53267d.txt
_cod_data_source_block NILOO31JULY
_cod_original_cell_volume 5948.5(7)
_cod_database_code 7028753
_shelx_space_group_comment
;
The symmetry employed for this shelxl refinement is uniquely defined
by the following loop, which should always be used as a source of
symmetry information in preference to the above space-group names.
They are only intended as comments.
;
_shelxl_version_number 2013-3

loop_
_space_group_symop_operation_xyz
'x, y, z'
'-x, -y, z+1/2'
'x+1/2, -y+1/2, z'
'-x+1/2, y+1/2, z+1/2'

loop_
_atom_site_label
_atom_site_type_symbol
_atom_site_fract_x
_atom_site_fract_y
_atom_site_fract_z
_atom_site_U_iso_or_equiv
_atom_site_adp_type
_atom_site_occupancy
_atom_site_site_symmetry_order
_atom_site_calc_flag
_atom_site_refinement_flags_posn
_atom_site_refinement_flags_adp
O1 O 0.2967(3) 0.38148(15) 0.5541(6) 0.0361(12) Uani 1 1 d . .
O2 O 0.2229(3) 0.16954(16) 0.6375(7) 0.0445(15) Uani 1 1 d . .
O3 O -0.0567(3) 0.39968(17) 0.3740(7) 0.0488(16) Uani 1 1 d . .
O4 O -0.0628(3) 0.18534(16) 0.3076(6) 0.0377(13) Uani 1 1 d . .
O5 O 0.4622(3) 0.25936(17) 0.7275(6) 0.0390(13) Uani 1 1 d D .
H5A H 0.486(5) 0.2352(14) 0.719(9) 0.058 Uiso 1 1 d D U
H5B H 0.482(5) 0.277(2) 0.674(8) 0.058 Uiso 1 1 d D U
O6 O 1.0252(3) 0.3237(2) 0.0875(6) 0.0529(16) Uani 1 1 d . .
O7 O 0.0412(4) 0.0738(2) 0.1367(11) 0.086(3) Uani 1 1 d . .
O8 O 0.2151(3) 0.21073(17) 0.2470(7) 0.0438(14) Uani 1 1 d D .
H8A H 0.264(2) 0.210(3) 0.234(10) 0.066 Uiso 1 1 d D U
H8B H 0.197(5) 0.192(3) 0.299(9) 0.066 Uiso 1 1 d D U
O9 O 0.0985(4) 0.16289(19) 0.3485(7) 0.0506(16) Uani 1 1 d D .
H9A H 0.125(5) 0.146(3) 0.300(9) 0.076 Uiso 1 1 d D U
H9B H 0.050(2) 0.164(3) 0.324(10) 0.076 Uiso 1 1 d D U
O10 O 0.6353(3) 0.14528(18) 0.8134(6) 0.0441(14) Uiso 1 1 d . .
N1 N 0.5705(3) 0.36543(19) 0.6405(7) 0.0358(15) Uani 1 1 d . .
H1 H 0.6196 0.3606 0.6537 0.043 Uiso 1 1 calc R U
N2 N 0.5178(3) 0.33546(18) 0.6360(6) 0.0313(13) Uani 1 1 d . .
N3 N 0.3847(3) 0.33196(17) 0.6064(6) 0.0290(13) Uani 1 1 d . .
H3 H 0.3891 0.3055 0.6240 0.035 Uiso 1 1 calc R U
N4 N 0.2820(3) 0.27319(17) 0.6012(5) 0.0243(12) Uani 1 1 d . .
N5 N 0.3391(3) 0.20046(17) 0.6589(6) 0.0253(13) Uani 1 1 d . .
H5 H 0.3623 0.2246 0.6571 0.030 Uiso 1 1 calc R U
N6 N 0.4559(3) 0.17220(18) 0.7259(6) 0.0269(13) Uani 1 1 d . .
N7 N 0.4846(4) 0.13396(18) 0.7430(7) 0.0351(15) Uani 1 1 d . .
H7 H 0.5322 0.1289 0.7662 0.042 Uiso 1 1 calc R U
N8 N -0.3096(4) 0.4316(2) 0.2266(8) 0.0449(18) Uani 1 1 d . .
H8 H -0.3573 0.4365 0.2038 0.054 Uiso 1 1 calc R U
N9 N -0.2853(3) 0.39407(18) 0.2658(7) 0.0359(15) Uani 1 1 d . .
N10 N -0.1686(3) 0.36577(18) 0.3330(6) 0.0312(14) Uani 1 1 d . .
H10 H -0.1916 0.3416 0.3368 0.037 Uiso 1 1 calc R U
N11 N -0.0939(3) 0.29274(17) 0.3503(5) 0.0259(13) Uani 1 1 d . .
N12 N -0.1707(4) 0.22433(18) 0.2869(5) 0.0296(13) Uani 1 1 d . .
H12 H -0.1890 0.2496 0.2906 0.036 Uiso 1 1 calc R U
N13 N -0.2913(3) 0.20316(18) 0.2138(5) 0.0273(13) Uani 1 1 d . .
N14 N -0.3268(3) 0.16678(17) 0.1904(6) 0.0266(13) Uani 1 1 d . .
H14 H -0.3747 0.1646 0.1645 0.032 Uiso 1 1 calc R U
N15 N 0.8991(4) 0.3240(2) 0.0354(6) 0.0430(17) Uani 1 1 d . .
N16 N 0.0113(7) 0.1309(3) 0.0274(10) 0.078(3) Uani 1 1 d . .
C47 C -0.0966(4) 0.2186(2) 0.3165(6) 0.0262(15) Uani 1 1 d . .
N18 N 0.6917(4) 0.2049(2) 0.8808(6) 0.0371(15) Uani 1 1 d . .
C1 C 0.5512(8) 0.4743(4) 0.531(3) 0.143(10) Uani 1 1 d . .
H1A H 0.4975 0.4792 0.5549 0.214 Uiso 1 1 calc R U
H1B H 0.5532 0.4627 0.4452 0.214 Uiso 1 1 calc R U
H1C H 0.5795 0.5004 0.5333 0.214 Uiso 1 1 calc R U
C2 C 0.6673(6) 0.4355(3) 0.5799(16) 0.078(4) Uani 1 1 d . .
H2A H 0.6947 0.4619 0.5763 0.117 Uiso 1 1 calc R U
H2B H 0.6643 0.4236 0.4946 0.117 Uiso 1 1 calc R U
H2C H 0.6948 0.4165 0.6361 0.117 Uiso 1 1 calc R U
C3 C 0.5833(16) 0.4600(6) 0.7561(19) 0.175(12) Uani 1 1 d . .
H3A H 0.5899 0.4900 0.7514 0.263 Uiso 1 1 calc R U
H3B H 0.6233 0.4481 0.8104 0.263 Uiso 1 1 calc R U
H3C H 0.5327 0.4536 0.7918 0.263 Uiso 1 1 calc R U
C4 C 0.5891(5) 0.4423(3) 0.6292(12) 0.058(3) Uani 1 1 d . .
C5 C 0.5419(5) 0.4034(2) 0.6232(9) 0.0398(19) Uani 1 1 d . .
C6 C 0.4641(5) 0.3975(2) 0.6042(10) 0.043(2) Uani 1 1 d . .
H6 H 0.4264 0.4181 0.5879 0.052 Uiso 1 1 calc R U
C7 C 0.4528(4) 0.3555(2) 0.6139(7) 0.0267(15) Uani 1 1 d . .
C8 C 0.3144(4) 0.3451(2) 0.5759(7) 0.0253(15) Uani 1 1 d . .
C9 C 0.2565(4) 0.3105(2) 0.5675(6) 0.0209(13) Uani 1 1 d . .
C10 C 0.1828(4) 0.3173(2) 0.5211(6) 0.0249(14) Uani 1 1 d . .
H10A H 0.1670 0.3443 0.4975 0.030 Uiso 1 1 calc R U
C11 C 0.1330(4) 0.2844(2) 0.5098(6) 0.0245(14) Uani 1 1 d . .
C12 C 0.1589(4) 0.2457(2) 0.5492(6) 0.0239(14) Uani 1 1 d . .
H12A H 0.1259 0.2224 0.5461 0.029 Uiso 1 1 calc R U
C13 C 0.2335(4) 0.2419(2) 0.5928(6) 0.0266(15) Uani 1 1 d . .
C14 C 0.2635(4) 0.1997(2) 0.6321(7) 0.0256(14) Uani 1 1 d . .
C15 C 0.3834(4) 0.1659(2) 0.6894(7) 0.0284(16) Uani 1 1 d . .
C16 C 0.3655(5) 0.1241(2) 0.6846(10) 0.044(2) Uani 1 1 d . .
H16 H 0.3178 0.1120 0.6616 0.053 Uiso 1 1 calc R U
C17 C 0.4313(5) 0.1042(3) 0.7201(12) 0.057(3) Uani 1 1 d . .
C18 C 0.4481(6) 0.0591(3) 0.7357(19) 0.093(5) Uani 1 1 d . .
C19 C 0.4940(14) 0.0510(4) 0.8455(17) 0.135(8) Uani 1 1 d . .
H19A H 0.5394 0.0689 0.8446 0.203 Uiso 1 1 calc R U
H19B H 0.5102 0.0220 0.8450 0.203 Uiso 1 1 calc R U
H19C H 0.4638 0.0565 0.9221 0.203 Uiso 1 1 calc R U
C20 C 0.506(2) 0.0474(6) 0.617(2) 0.217(17) Uani 1 1 d . .
H20A H 0.4992 0.0183 0.5937 0.326 Uiso 1 1 calc R U
H20B H 0.5593 0.0522 0.6420 0.326 Uiso 1 1 calc R U
H20C H 0.4936 0.0648 0.5433 0.326 Uiso 1 1 calc R U
C21 C 0.3817(10) 0.0366(4) 0.725(7) 0.50(6) Uani 1 1 d . .
H21A H 0.3731 0.0210 0.8034 0.744 Uiso 1 1 calc R U
H21B H 0.3861 0.0175 0.6535 0.744 Uiso 1 1 calc R U
H21C H 0.3384 0.0554 0.7106 0.744 Uiso 1 1 calc R U
C22 C 0.0561(4) 0.2885(2) 0.4522(6) 0.0248(15) Uani 1 1 d . .
C23 C 0.0173(4) 0.3259(2) 0.4389(6) 0.0246(14) Uani 1 1 d . .
H23 H 0.0409 0.3508 0.4659 0.030 Uiso 1 1 calc R U
C24 C -0.0553(4) 0.3268(2) 0.3866(6) 0.0234(14) Uani 1 1 d . .
C25 C -0.0937(4) 0.3675(2) 0.3665(7) 0.0322(16) Uani 1 1 d . .
C26 C -0.2120(4) 0.3996(2) 0.2930(7) 0.0281(15) Uani 1 1 d . .
C27 C -0.1903(4) 0.4402(2) 0.2740(9) 0.042(2) Uani 1 1 d . .
H27 H -0.1414 0.4519 0.2907 0.051 Uiso 1 1 calc R U
C28 C -0.2547(4) 0.4606(2) 0.2252(9) 0.043(2) Uani 1 1 d . .
C29 C -0.2688(6) 0.5045(3) 0.1881(12) 0.059(3) Uani 1 1 d . .
C30 C -0.3267(13) 0.5248(4) 0.2813(13) 0.114(7) Uani 1 1 d . .
H30A H -0.3113 0.5187 0.3688 0.171 Uiso 1 1 calc R U
H30B H -0.3782 0.5137 0.2657 0.171 Uiso 1 1 calc R U
H30C H -0.3271 0.5547 0.2682 0.171 Uiso 1 1 calc R U
C31 C -0.1970(9) 0.5275(5) 0.189(4) 0.27(3) Uani 1 1 d . .
H31A H -0.1987 0.5492 0.1248 0.407 Uiso 1 1 calc R U
H31B H -0.1543 0.5087 0.1714 0.407 Uiso 1 1 calc R U
H31C H -0.1897 0.5400 0.2732 0.407 Uiso 1 1 calc R U
C32 C -0.3095(10) 0.5052(4) 0.0576(13) 0.091(4) Uani 1 1 d . .
H32A H -0.3166 0.5339 0.0301 0.136 Uiso 1 1 calc R U
H32B H -0.3597 0.4917 0.0649 0.136 Uiso 1 1 calc R U
H32C H -0.2781 0.4905 -0.0048 0.136 Uiso 1 1 calc R U
C37 C -0.2103(4) 0.1490(2) 0.2500(7) 0.0285(15) Uani 1 1 d . .
H37 H -0.1656 0.1337 0.2711 0.034 Uiso 1 1 calc R U
C38 C -0.2807(4) 0.1344(2) 0.2113(7) 0.0290(16) Uani 1 1 d . .
C39 C -0.3065(4) 0.0899(2) 0.1956(8) 0.0327(16) Uani 1 1 d . .
C40 C -0.3616(12) 0.0810(4) 0.305(2) 0.143(9) Uani 1 1 d . .
H40A H -0.3854 0.0539 0.2924 0.214 Uiso 1 1 calc R U
H40B H -0.4015 0.1022 0.3075 0.214 Uiso 1 1 calc R U
H40C H -0.3331 0.0811 0.3851 0.214 Uiso 1 1 calc R U
C41 C -0.3448(16) 0.0844(4) 0.0739(17) 0.166(12) Uani 1 1 d . .
H41A H -0.3737 0.0585 0.0745 0.249 Uiso 1 1 calc R U
H41B H -0.3064 0.0836 0.0060 0.249 Uiso 1 1 calc R U
H41C H -0.3801 0.1075 0.0591 0.249 Uiso 1 1 calc R U
C42 C -0.2408(7) 0.0618(3) 0.198(2) 0.120(7) Uani 1 1 d . .
H42A H -0.2320 0.0525 0.2853 0.179 Uiso 1 1 calc R U
H42B H -0.1951 0.0762 0.1670 0.179 Uiso 1 1 calc R U
H42C H -0.2514 0.0379 0.1438 0.179 Uiso 1 1 calc R U
C43 C 0.9642(5) 0.3423(3) 0.0679(8) 0.049(2) Uani 1 1 d . .
H43 H 0.9641 0.3715 0.0768 0.059 Uiso 1 1 calc R U
C44 C 0.8950(6) 0.2804(3) 0.0134(9) 0.053(2) Uani 1 1 d . .
H44A H 0.8539 0.2685 0.0652 0.079 Uiso 1 1 calc R U
H44B H 0.9441 0.2676 0.0366 0.079 Uiso 1 1 calc R U
H44C H 0.8844 0.2753 -0.0765 0.079 Uiso 1 1 calc R U
C45 C 0.0165(4) 0.2530(2) 0.4101(7) 0.0251(14) Uani 1 1 d . .
H45 H 0.0400 0.2267 0.4162 0.030 Uiso 1 1 calc R U
C46 C -0.0556(4) 0.2567(2) 0.3606(7) 0.0263(15) Uani 1 1 d . .
C48 C -0.2210(4) 0.1929(2) 0.2506(6) 0.0221(14) Uani 1 1 d . .
C49 C 0.8275(5) 0.3457(4) 0.0166(10) 0.057(3) Uani 1 1 d . .
H49A H 0.8358 0.3753 0.0279 0.086 Uiso 1 1 calc R U
H49B H 0.7896 0.3359 0.0785 0.086 Uiso 1 1 calc R U
H49C H 0.8086 0.3404 -0.0695 0.086 Uiso 1 1 calc R U
C50 C -0.0335(13) 0.1649(7) -0.0102(16) 0.152(10) Uani 1 1 d . .
H50A H -0.0871 0.1563 -0.0198 0.227 Uiso 1 1 calc R U
H50B H -0.0144 0.1756 -0.0913 0.227 Uiso 1 1 calc R U
H50C H -0.0302 0.1866 0.0544 0.227 Uiso 1 1 calc R U
C51 C 0.0926(12) 0.1412(6) 0.004(2) 0.126(7) Uani 1 1 d . .
H51A H 0.1135 0.1225 -0.0603 0.189 Uiso 1 1 calc R U
H51B H 0.1217 0.1381 0.0831 0.189 Uiso 1 1 calc R U
H51C H 0.0965 0.1697 -0.0259 0.189 Uiso 1 1 calc R U
C52 C -0.0019(10) 0.0993(6) 0.0976(18) 0.106(5) Uani 1 1 d . .
H52 H -0.0540 0.0957 0.1218 0.127 Uiso 1 1 calc R U
C53 C 0.6316(5) 0.1822(3) 0.8425(8) 0.0380(18) Uiso 1 1 d . .
H53 H 0.5829 0.1954 0.8374 0.046 Uiso 1 1 calc R U
C54 C 0.7665(5) 0.1867(3) 0.8994(9) 0.046(2) Uiso 1 1 d . .
H54A H 0.7666 0.1585 0.8658 0.069 Uiso 1 1 calc R U
H54B H 0.7785 0.1861 0.9902 0.069 Uiso 1 1 calc R U
H54C H 0.8051 0.2032 0.8547 0.069 Uiso 1 1 calc R U
C55 C 0.6819(6) 0.2480(3) 0.9187(10) 0.053(2) Uiso 1 1 d . .
H55A H 0.6282 0.2561 0.9073 0.080 Uiso 1 1 calc R U
H55B H 0.7148 0.2656 0.8661 0.080 Uiso 1 1 calc R U
H55C H 0.6963 0.2512 1.0080 0.080 Uiso 1 1 calc R U

loop_
_atom_site_aniso_label
_atom_site_aniso_U_11
_atom_site_aniso_U_22
_atom_site_aniso_U_33
_atom_site_aniso_U_23
_atom_site_aniso_U_13
_atom_site_aniso_U_12
O1 0.035(3) 0.024(3) 0.050(3) 0.000(2) -0.007(2) -0.002(2)
O2 0.030(3) 0.027(3) 0.076(4) 0.007(3) -0.012(3) 0.000(2)
O3 0.035(3) 0.025(3) 0.087(5) 0.011(3) -0.018(3) -0.009(2)
O4 0.031(3) 0.025(3) 0.056(3) -0.007(2) -0.016(2) 0.002(2)
O5 0.034(3) 0.029(3) 0.054(3) 0.004(3) -0.003(2) 0.002(2)
O6 0.033(3) 0.072(4) 0.054(4) -0.003(3) -0.005(3) 0.001(3)
O7 0.043(4) 0.055(4) 0.159(9) 0.016(5) -0.040(5) -0.006(3)
O8 0.033(3) 0.031(3) 0.067(4) -0.005(3) 0.002(3) -0.010(2)
O9 0.036(3) 0.041(3) 0.074(4) -0.011(3) 0.006(3) -0.002(3)
N1 0.023(3) 0.033(3) 0.052(4) -0.002(3) 0.001(3) 0.003(3)
N2 0.028(3) 0.027(3) 0.039(3) -0.001(3) -0.002(3) -0.002(2)
N3 0.025(3) 0.020(3) 0.042(4) 0.004(2) 0.002(3) -0.005(2)
N4 0.025(3) 0.020(3) 0.027(3) 0.000(2) -0.003(2) -0.003(2)
N5 0.021(3) 0.015(3) 0.041(3) 0.001(2) -0.004(2) -0.003(2)
N6 0.024(3) 0.023(3) 0.034(3) 0.004(2) -0.002(2) 0.002(2)
N7 0.031(3) 0.024(3) 0.050(4) -0.001(3) -0.009(3) 0.008(3)
N8 0.031(3) 0.030(3) 0.074(5) 0.010(3) -0.017(3) 0.004(3)
N9 0.027(3) 0.017(3) 0.064(4) 0.008(3) -0.008(3) 0.004(2)
N10 0.030(3) 0.016(3) 0.048(4) 0.006(3) -0.007(3) -0.002(2)
N11 0.025(3) 0.026(3) 0.027(3) 0.003(2) -0.002(2) 0.002(2)
N12 0.035(3) 0.023(3) 0.030(3) 0.004(2) -0.003(3) 0.001(3)
N13 0.029(3) 0.027(3) 0.026(3) -0.002(2) -0.001(2) -0.003(2)
N14 0.027(3) 0.021(3) 0.032(3) 0.003(2) -0.001(3) -0.003(2)
N15 0.033(4) 0.062(5) 0.034(4) 0.003(3) -0.002(3) -0.005(3)
N16 0.100(8) 0.072(6) 0.062(6) 0.000(5) 0.010(5) 0.025(6)
C47 0.024(3) 0.030(4) 0.025(3) -0.001(3) -0.005(3) -0.004(3)
N18 0.039(4) 0.041(4) 0.031(3) 0.007(3) 0.000(3) -0.006(3)
C1 0.068(8) 0.047(7) 0.31(3) 0.066(12) -0.019(13) -0.026(6)
C2 0.049(6) 0.026(4) 0.159(13) -0.015(6) 0.009(7) -0.005(4)
C3 0.27(3) 0.134(16) 0.120(15) -0.071(13) 0.071(17) -0.142(19)
C4 0.033(4) 0.029(4) 0.111(8) -0.023(5) 0.012(5) -0.011(3)
C5 0.035(4) 0.024(4) 0.061(5) -0.005(4) 0.005(4) -0.002(3)
C6 0.031(4) 0.024(4) 0.075(6) -0.003(4) 0.002(4) 0.000(3)
C7 0.018(3) 0.025(3) 0.037(4) -0.006(3) 0.004(3) 0.002(3)
C8 0.021(3) 0.023(4) 0.032(4) -0.005(3) 0.000(3) -0.002(3)
C9 0.024(3) 0.024(3) 0.014(3) -0.002(2) 0.001(2) 0.000(3)
C10 0.027(4) 0.025(3) 0.022(3) -0.001(3) 0.002(3) 0.003(3)
C11 0.025(3) 0.028(4) 0.021(3) -0.002(3) -0.002(3) 0.005(3)
C12 0.022(3) 0.023(3) 0.027(3) 0.001(3) -0.002(3) 0.002(3)
C13 0.029(4) 0.026(4) 0.025(3) -0.001(3) -0.002(3) -0.001(3)
C14 0.030(4) 0.017(3) 0.030(3) 0.002(3) -0.001(3) 0.004(3)
C15 0.020(3) 0.033(4) 0.032(4) -0.004(3) -0.005(3) 0.001(3)
C16 0.039(4) 0.013(3) 0.081(6) -0.001(4) -0.019(4) -0.002(3)
C17 0.035(4) 0.024(4) 0.111(8) -0.002(5) -0.015(5) -0.003(3)
C18 0.053(6) 0.021(5) 0.205(17) -0.017(7) -0.046(9) 0.013(4)
C19 0.24(2) 0.045(7) 0.119(13) 0.031(8) 0.036(14) 0.079(11)
C20 0.40(4) 0.106(14) 0.145(18) -0.073(13) -0.13(2) 0.16(2)
C21 0.080(11) 0.024(7) 1.38(17) 0.09(3) -0.15(4) -0.010(7)
C22 0.026(4) 0.025(4) 0.023(3) 0.002(3) 0.000(3) 0.004(3)
C23 0.030(4) 0.018(3) 0.025(3) 0.003(3) 0.003(3) -0.003(3)
C24 0.025(3) 0.020(3) 0.025(3) 0.000(3) 0.004(3) -0.003(3)
C25 0.029(4) 0.028(4) 0.039(4) 0.004(3) -0.007(3) 0.000(3)
C26 0.024(4) 0.020(3) 0.041(4) -0.002(3) -0.007(3) 0.002(3)
C27 0.026(4) 0.028(4) 0.073(6) 0.003(4) -0.015(4) 0.005(3)
C28 0.035(4) 0.028(4) 0.065(5) 0.003(4) -0.013(4) -0.002(3)
C29 0.049(5) 0.028(4) 0.101(8) 0.009(5) -0.025(5) 0.002(4)
C30 0.23(2) 0.046(7) 0.070(8) 0.001(6) -0.002(10) 0.057(10)
C31 0.078(10) 0.050(8) 0.69(8) 0.12(2) -0.06(2) -0.018(8)
C32 0.144(12) 0.046(6) 0.082(8) 0.024(6) -0.020(9) 0.016(7)
C37 0.026(3) 0.034(4) 0.026(4) 0.004(3) -0.006(3) 0.005(3)
C38 0.036(4) 0.019(3) 0.032(4) 0.005(3) 0.000(3) 0.001(3)
C39 0.036(4) 0.021(3) 0.041(4) -0.006(3) -0.006(3) -0.003(3)
C40 0.171(17) 0.059(8) 0.198(19) -0.033(10) 0.122(16) -0.070(10)
C41 0.35(3) 0.040(7) 0.105(12) 0.024(7) -0.125(17) -0.060(12)
C42 0.060(7) 0.022(5) 0.28(2) -0.031(9) 0.000(11) -0.007(4)
C43 0.043(5) 0.066(6) 0.038(5) 0.006(4) 0.001(4) -0.011(4)
C44 0.059(6) 0.047(5) 0.052(6) 0.001(4) 0.005(5) -0.007(4)
C45 0.030(4) 0.016(3) 0.030(3) -0.002(3) -0.002(3) 0.004(3)
C46 0.030(4) 0.021(3) 0.028(3) 0.001(3) 0.002(3) 0.004(3)
C48 0.027(3) 0.020(3) 0.019(3) 0.000(3) -0.004(3) -0.004(3)
C49 0.038(5) 0.084(7) 0.050(5) -0.014(5) -0.001(4) 0.020(5)
C50 0.19(2) 0.20(2) 0.072(10) 0.061(11) 0.046(11) 0.125(18)
C51 0.130(15) 0.114(13) 0.134(15) 0.034(12) -0.047(12) -0.046(12)
C52 0.086(10) 0.116(13) 0.114(12) 0.008(10) -0.030(9) 0.023(10)

loop_
_atom_type_symbol
_atom_type_description
_atom_type_scat_dispersion_real
_atom_type_scat_dispersion_imag
_atom_type_scat_source
C C 0.0033 0.0016 'International Tables Vol C Tables 4.2.6.8 and 6.1.1.4'
H H 0.0000 0.0000 'International Tables Vol C Tables 4.2.6.8 and 6.1.1.4'
N N 0.0061 0.0033 'International Tables Vol C Tables 4.2.6.8 and 6.1.1.4'
O O 0.0106 0.0060 'International Tables Vol C Tables 4.2.6.8 and 6.1.1.4'

loop_
_geom_angle_atom_site_label_1
_geom_angle_atom_site_label_2
_geom_angle_atom_site_label_3
_geom_angle
H5A O5 H5B 110(4)
H8A O8 H8B 116(5)
H9A O9 H9B 112(5)
N2 N1 C5 114.0(6)
N2 N1 H1 123.0
C5 N1 H1 123.0
C7 N2 N1 103.7(6)
C8 N3 C7 127.6(6)
C8 N3 H3 116.2
C7 N3 H3 116.2
C13 N4 C9 117.6(6)
C14 N5 C15 125.0(6)
C14 N5 H5 117.5
C15 N5 H5 117.5
C15 N6 N7 104.4(6)
N6 N7 C17 111.9(6)
N6 N7 H7 124.0
C17 N7 H7 124.0
C28 N8 N9 114.2(6)
C28 N8 H8 122.9
N9 N8 H8 122.9
C26 N9 N8 104.3(6)
C25 N10 C26 124.7(6)
C25 N10 H10 117.6
C26 N10 H10 117.6
C24 N11 C46 116.1(6)
C47 N12 C48 124.5(6)
C47 N12 H12 117.7
C48 N12 H12 117.7
C48 N13 N14 104.9(5)
C38 N14 N13 112.2(6)
C38 N14 H14 123.9
N13 N14 H14 123.9
C43 N15 C44 121.7(8)
C43 N15 C49 123.8(9)
C44 N15 C49 114.5(8)
C52 N16 C50 133.4(15)
C52 N16 C51 116.6(13)
C50 N16 C51 108.0(15)
O4 C47 N12 124.2(6)
O4 C47 C46 121.1(6)
N12 C47 C46 114.7(6)
C53 N18 C54 121.5(7)
C53 N18 C55 121.0(7)
C54 N18 C55 117.2(7)
C4 C1 H1A 109.5
C4 C1 H1B 109.5
H1A C1 H1B 109.5
C4 C1 H1C 109.5
H1A C1 H1C 109.5
H1B C1 H1C 109.5
C4 C2 H2A 109.5
C4 C2 H2B 109.5
H2A C2 H2B 109.5
C4 C2 H2C 109.5
H2A C2 H2C 109.5
H2B C2 H2C 109.5
C4 C3 H3A 109.5
C4 C3 H3B 109.5
H3A C3 H3B 109.5
C4 C3 H3C 109.5
H3A C3 H3C 109.5
H3B C3 H3C 109.5
C3 C4 C2 116.5(14)
C3 C4 C5 109.2(10)
C2 C4 C5 111.3(7)
C3 C4 C1 108.1(16)
C2 C4 C1 104.5(12)
C5 C4 C1 106.7(8)
N1 C5 C6 104.8(7)
N1 C5 C4 124.1(7)
C6 C5 C4 131.1(7)
C7 C6 C5 105.5(7)
C7 C6 H6 127.3
C5 C6 H6 127.3
N2 C7 C6 112.0(6)
N2 C7 N3 117.5(6)
C6 C7 N3 130.5(6)
O1 C8 N3 125.2(6)
O1 C8 C9 121.9(6)
N3 C8 C9 112.8(6)
N4 C9 C10 122.9(6)
N4 C9 C8 115.8(6)
C10 C9 C8 121.2(6)
C11 C10 C9 119.3(6)
C11 C10 H10A 120.4
C9 C10 H10A 120.4
C10 C11 C12 117.7(6)
C10 C11 C22 122.5(6)
C12 C11 C22 119.7(6)
C13 C12 C11 118.8(6)
C13 C12 H12A 120.6
C11 C12 H12A 120.6
N4 C13 C12 123.6(6)
N4 C13 C14 116.8(6)
C12 C13 C14 119.5(6)
O2 C14 N5 125.3(6)
O2 C14 C13 122.6(6)
N5 C14 C13 112.1(6)
N6 C15 C16 111.9(6)
N6 C15 N5 117.8(6)
C16 C15 N5 130.3(6)
C17 C16 C15 105.1(7)
C17 C16 H16 127.4
C15 C16 H16 127.4
N7 C17 C16 106.7(7)
N7 C17 C18 122.5(8)
C16 C17 C18 130.9(8)
C21 C18 C19 116(3)
C21 C18 C17 110.0(10)
C19 C18 C17 112.2(11)
C21 C18 C20 109(3)
C19 C18 C20 103.4(11)
C17 C18 C20 105.0(14)
C18 C19 H19A 109.5
C18 C19 H19B 109.5
H19A C19 H19B 109.5
C18 C19 H19C 109.5
H19A C19 H19C 109.5
H19B C19 H19C 109.5
C18 C20 H20A 109.5
C18 C20 H20B 109.5
H20A C20 H20B 109.5
C18 C20 H20C 109.5
H20A C20 H20C 109.5
H20B C20 H20C 109.5
C18 C21 H21A 109.5
C18 C21 H21B 109.5
H21A C21 H21B 109.5
C18 C21 H21C 109.5
H21A C21 H21C 109.5
H21B C21 H21C 109.5
C23 C22 C45 115.9(6)
C23 C22 C11 124.0(6)
C45 C22 C11 120.0(6)
C24 C23 C22 120.3(6)
C24 C23 H23 119.9
C22 C23 H23 119.9
N11 C24 C23 123.6(6)
N11 C24 C25 117.3(6)
C23 C24 C25 119.1(6)
O3 C25 N10 123.8(7)
O3 C25 C24 120.4(6)
N10 C25 C24 115.7(6)
N9 C26 C27 111.1(6)
N9 C26 N10 118.9(6)
C27 C26 N10 130.0(6)
C26 C27 C28 106.5(7)
C26 C27 H27 126.8
C28 C27 H27 126.8
N8 C28 C27 103.7(7)
N8 C28 C29 123.6(7)
C27 C28 C29 132.5(7)
C31 C29 C28 110.1(9)
C31 C29 C32 113(2)
C28 C29 C32 108.7(8)
C31 C29 C30 109.6(18)
C28 C29 C30 110.0(10)
C32 C29 C30 105.0(10)
C29 C30 H30A 109.5
C29 C30 H30B 109.5
H30A C30 H30B 109.5
C29 C30 H30C 109.5
H30A C30 H30C 109.5
H30B C30 H30C 109.5
C29 C31 H31A 109.5
C29 C31 H31B 109.5
H31A C31 H31B 109.5
C29 C31 H31C 109.5
H31A C31 H31C 109.5
H31B C31 H31C 109.5
C29 C32 H32A 109.5
C29 C32 H32B 109.5
H32A C32 H32B 109.5
C29 C32 H32C 109.5
H32A C32 H32C 109.5
H32B C32 H32C 109.5
C38 C37 C48 103.1(6)
C38 C37 H37 128.5
C48 C37 H37 128.5
N14 C38 C37 108.3(6)
N14 C38 C39 123.2(6)
C37 C38 C39 128.4(6)
C41 C39 C42 107.4(15)
C41 C39 C38 110.3(7)
C42 C39 C38 110.9(7)
C41 C39 C40 110.8(14)
C42 C39 C40 111.1(14)
C38 C39 C40 106.4(7)
C39 C40 H40A 109.5
C39 C40 H40B 109.5
H40A C40 H40B 109.5
C39 C40 H40C 109.5
H40A C40 H40C 109.5
H40B C40 H40C 109.5
C39 C41 H41A 109.5
C39 C41 H41B 109.5
H41A C41 H41B 109.5
C39 C41 H41C 109.5
H41A C41 H41C 109.5
H41B C41 H41C 109.5
C39 C42 H42A 109.5
C39 C42 H42B 109.5
H42A C42 H42B 109.5
C39 C42 H42C 109.5
H42A C42 H42C 109.5
H42B C42 H42C 109.5
O6 C43 N15 124.0(9)
O6 C43 H43 118.0
N15 C43 H43 118.0
N15 C44 H44A 109.5
N15 C44 H44B 109.5
H44A C44 H44B 109.5
N15 C44 H44C 109.5
H44A C44 H44C 109.5
H44B C44 H44C 109.5
C46 C45 C22 120.0(6)
C46 C45 H45 120.0
C22 C45 H45 120.0
N11 C46 C45 124.1(6)
N11 C46 C47 116.9(6)
C45 C46 C47 119.1(6)
N13 C48 N12 118.4(6)
N13 C48 C37 111.5(6)
N12 C48 C37 130.0(6)
N15 C49 H49A 109.5
N15 C49 H49B 109.5
H49A C49 H49B 109.5
N15 C49 H49C 109.5
H49A C49 H49C 109.5
H49B C49 H49C 109.5
N16 C50 H50A 109.5
N16 C50 H50B 109.5
H50A C50 H50B 109.5
N16 C50 H50C 109.5
H50A C50 H50C 109.5
H50B C50 H50C 109.5
N16 C51 H51A 109.5
N16 C51 H51B 109.5
H51A C51 H51B 109.5
N16 C51 H51C 109.5
H51A C51 H51C 109.5
H51B C51 H51C 109.5
O7 C52 N16 129.8(17)
O7 C52 H52 115.1
N16 C52 H52 115.1
O10 C53 N18 124.3(8)
O10 C53 H53 117.8
N18 C53 H53 117.8
N18 C54 H54A 109.5
N18 C54 H54B 109.5
H54A C54 H54B 109.5
N18 C54 H54C 109.5
H54A C54 H54C 109.5
H54B C54 H54C 109.5
N18 C55 H55A 109.5
N18 C55 H55B 109.5
H55A C55 H55B 109.5
N18 C55 H55C 109.5
H55A C55 H55C 109.5
H55B C55 H55C 109.5

loop_
_geom_bond_atom_site_label_1
_geom_bond_atom_site_label_2
_geom_bond_distance
O1 C8 1.239(8)
O2 C14 1.207(9)
O3 C25 1.229(9)
O4 C47 1.232(9)
O5 H5A 0.89(3)
O5 H5B 0.88(3)
O6 C43 1.239(11)
O7 C52 1.189(16)
O8 H8A 0.87(3)
O8 H8B 0.87(3)
O9 H9A 0.88(3)
O9 H9B 0.88(3)
O10 C53 1.236(10)
N1 N2 1.338(9)
N1 C5 1.341(10)
N1 H1 0.8800
N2 C7 1.326(9)
N3 C8 1.336(9)
N3 C7 1.413(9)
N3 H3 0.8800
N4 C13 1.324(9)
N4 C9 1.336(9)
N5 C14 1.347(9)
N5 C15 1.398(9)
N5 H5 0.8800
N6 C15 1.335(9)
N6 N7 1.349(8)
N7 C17 1.362(11)
N7 H7 0.8800
N8 C28 1.340(11)
N8 N9 1.351(9)
N8 H8 0.8800
N9 C26 1.321(9)
N10 C25 1.352(10)
N10 C26 1.396(9)
N10 H10 0.8800
N11 C24 1.348(9)
N11 C46 1.349(9)
N12 C47 1.342(9)
N12 C48 1.396(9)
N12 H12 0.8800
N13 C48 1.327(9)
N13 N14 1.354(8)
N14 C38 1.339(9)
N14 H14 0.8800
N15 C43 1.326(12)
N15 C44 1.432(12)
N15 C49 1.444(12)
N16 C52 1.29(2)
N16 C50 1.406(18)
N16 C51 1.47(2)
C47 C46 1.498(10)
N18 C53 1.342(11)
N18 C54 1.442(11)
N18 C55 1.463(12)
C1 C4 1.61(2)
C1 H1A 0.9800
C1 H1B 0.9800
C1 H1C 0.9800
C2 C4 1.474(14)
C2 H2A 0.9800
C2 H2B 0.9800
C2 H2C 0.9800
C3 C4 1.46(2)
C3 H3A 0.9800
C3 H3B 0.9800
C3 H3C 0.9800
C4 C5 1.506(11)
C5 C6 1.384(11)
C6 C7 1.379(11)
C6 H6 0.9500
C8 C9 1.511(9)
C9 C10 1.391(10)
C10 C11 1.378(10)
C10 H10A 0.9500
C11 C12 1.397(9)
C11 C22 1.476(10)
C12 C13 1.383(10)
C12 H12A 0.9500
C13 C14 1.520(9)
C15 C16 1.391(10)
C16 C17 1.367(12)
C16 H16 0.9500
C17 C18 1.497(13)
C18 C21 1.373(19)
C18 C19 1.43(2)
C18 C20 1.65(4)
C19 H19A 0.9800
C19 H19B 0.9800
C19 H19C 0.9800
C20 H20A 0.9800
C20 H20B 0.9800
C20 H20C 0.9800
C21 H21A 0.9800
C21 H21B 0.9800
C21 H21C 0.9800
C22 C23 1.395(10)
C22 C45 1.412(10)
C23 C24 1.379(10)
C23 H23 0.9500
C24 C25 1.492(10)
C26 C27 1.384(11)
C27 C28 1.399(11)
C27 H27 0.9500
C28 C29 1.497(12)
C29 C31 1.454(18)
C29 C32 1.548(18)
C29 C30 1.55(2)
C30 H30A 0.9800
C30 H30B 0.9800
C30 H30C 0.9800
C31 H31A 0.9800
C31 H31B 0.9800
C31 H31C 0.9800
C32 H32A 0.9800
C32 H32B 0.9800
C32 H32C 0.9800
C37 C38 1.376(11)
C37 C48 1.435(10)
C37 H37 0.9500
C38 C39 1.520(10)
C39 C41 1.457(16)
C39 C42 1.462(14)
C39 C40 1.527(16)
C40 H40A 0.9800
C40 H40B 0.9800
C40 H40C 0.9800
C41 H41A 0.9800
C41 H41B 0.9800
C41 H41C 0.9800
C42 H42A 0.9800
C42 H42B 0.9800
C42 H42C 0.9800
C43 H43 0.9500
C44 H44A 0.9800
C44 H44B 0.9800
C44 H44C 0.9800
C45 C46 1.365(10)
C45 H45 0.9500
C49 H49A 0.9800
C49 H49B 0.9800
C49 H49C 0.9800
C50 H50A 0.9800
C50 H50B 0.9800
C50 H50C 0.9800
C51 H51A 0.9800
C51 H51B 0.9800
C51 H51C 0.9800
C52 H52 0.9500
C53 H53 0.9500
C54 H54A 0.9800
C54 H54B 0.9800
C54 H54C 0.9800
C55 H55A 0.9800
C55 H55B 0.9800
C55 H55C 0.9800
